data_4335485
loop_
_publ_author_name
'Peter Comba'
'Sebastian Hunoldt'
'Michael Morgen'
'Jens Pietzsch'
'Holger Stephan'
'Hubert Wadepohl'

_publ_section_title
;
 Optimization of Pentadentate Bispidines as Bifunctional Chelators for
 64Cu Positron Emission Tomography (PET)
;
_journal_name_full 'Inorganic Chemistry'
_journal_page_first 8131
_journal_page_last 8143
_journal_paper_doi 10.1021/ic4008685
_journal_volume 52
_journal_year 2013
_chemical_formula_sum 'C26 H32 Cl Cu N5 O10'
_chemical_formula_weight 673.55
_space_group_crystal_system monoclinic
_space_group_IT_number 14
_space_group_name_Hall '-P 2ybc'
_space_group_name_H-M_alt 'P 1 21/c 1'
_symmetry_cell_setting monoclinic
_symmetry_Int_Tables_number 14
_symmetry_space_group_name_Hall '-P 2ybc'
_symmetry_space_group_name_H-M 'P 1 21/c 1'
_atom_sites_solution_hydrogens geom
_atom_sites_solution_primary iterative
_atom_sites_solution_secondary difmap
_audit_block_code co_mimo73
_audit_creation_date
;
'Mon Jan 28 16:29:03 2013'
;
_audit_creation_method SHELXL-2012
_audit_update_record 'Mon Jan 28 17:31:50 CET 2013'
_cell_angle_alpha 90
_cell_angle_beta 101.5389(11)
_cell_angle_gamma 90
_cell_formula_units_Z 4
_cell_length_a 8.11061(9)
_cell_length_b 20.0135(3)
_cell_length_c 17.97434(19)
_cell_measurement_reflns_used 28139
_cell_measurement_temperature 110(1)
_cell_measurement_theta_max 71.7220
_cell_measurement_theta_min 4.3800
_cell_volume 2858.66(6)
_computing_cell_refinement
;
CrysAlisPro, Agilent Technologies,
Version 1.171.36.24 (release 03-12-2012 CrysAlis171 .NET)
(compiled Dec  3 2012,18:21:49)
;
_computing_data_collection
;
CrysAlisPro, Agilent Technologies,
Version 1.171.36.24 (release 03-12-2012 CrysAlis171 .NET)
(compiled Dec  3 2012,18:21:49)
;
_computing_data_reduction
;
CrysAlisPro, Agilent Technologies,
Version 1.171.36.24 (release 03-12-2012 CrysAlis171 .NET)
(compiled Dec  3 2012,18:21:49)
;
_computing_publication_material 'encif (Wadepohl, 2012); encifer 1.4 (CCDC, 2011)'
_computing_structure_refinement 'SHELXL-2012 (Sheldrick, 2012)'
_computing_structure_solution 'SUPERFLIP (Palatinus, 2007-2009)'
_diffrn_ambient_temperature 110(1)
_diffrn_detector 'CCD plate'
_diffrn_detector_area_resol_mean 7.9621
_diffrn_detector_type 'Agilent EOS'
_diffrn_measured_fraction_theta_full 1.000
_diffrn_measured_fraction_theta_max 0.989
_diffrn_measurement_details
;
  1 omega  -67.00   12.00   1.0000   10.0000
omega____ theta____ kappa____ phi______ frames
    -        0.0000  -57.0000   60.0000 79

  2 omega  -18.00    7.00   1.0000   10.0000
omega____ theta____ kappa____ phi______ frames
    -        0.0000  -57.0000    0.0000 25

  3 omega  -67.00  -21.00   1.0000   10.0000
omega____ theta____ kappa____ phi______ frames
    -        0.0000  -57.0000    0.0000 46

  4 omega   50.00   84.00   1.0000   10.0000
omega____ theta____ kappa____ phi______ frames
    -       14.0000   76.0000  -16.8575 34

  5 omega   -7.00   38.00   1.0000   10.0000
omega____ theta____ kappa____ phi______ frames
    -       14.0000   76.0000  -16.8575 45

  6 omega   -1.00   24.00   1.0000   15.0000
omega____ theta____ kappa____ phi______ frames
    -       30.0000   79.0000  131.9053 25

  7 omega  -39.00  -12.00   1.0000   15.0000
omega____ theta____ kappa____ phi______ frames
    -      -42.5000  -77.0000  -30.0000 27

  8 omega  -51.00  -22.00   1.0000   15.0000
omega____ theta____ kappa____ phi______ frames
    -      -42.5000  -57.0000   30.0000 29

  9 omega  -43.00  -16.00   1.0000   15.0000
omega____ theta____ kappa____ phi______ frames
    -      -42.5000  -77.0000 -120.0000 27

 10 omega  -42.00  -16.00   1.0000   15.0000
omega____ theta____ kappa____ phi______ frames
    -      -42.5000  -77.0000   60.0000 26

 11 omega  -64.00   25.00   1.0000   15.0000
omega____ theta____ kappa____ phi______ frames
    -      -42.5000   64.0000  -90.0000 89

 12 omega  -38.00  -12.00   1.0000   15.0000
omega____ theta____ kappa____ phi______ frames
    -      -42.5000  -77.0000  -90.0000 26

 13 omega  -50.00   30.00   1.0000   15.0000
omega____ theta____ kappa____ phi______ frames
    -      -42.5000   38.0000 -180.0000 80

 14 omega -112.00  -64.00   1.0000   15.0000
omega____ theta____ kappa____ phi______ frames
    -      -42.5000  -77.0000 -120.0000 48

 15 omega   18.00   45.00   1.0000   15.0000
omega____ theta____ kappa____ phi______ frames
    -       46.0000   77.0000 -123.8780 27

 16 omega   15.00   40.00   1.0000   15.0000
omega____ theta____ kappa____ phi______ frames
    -       46.0000   78.0000   92.8447 25

 17 omega   14.00   39.00   1.0000   15.0000
omega____ theta____ kappa____ phi______ frames
    -       46.0000   80.0000  147.7597 25

 18 omega   15.00   40.00   1.0000   15.0000
omega____ theta____ kappa____ phi______ frames
    -       46.0000   79.0000   41.9032 25

 19 omega   16.00   45.00   1.0000   15.0000
omega____ theta____ kappa____ phi______ frames
    -       46.0000   78.0000 -167.5640 29

 20 omega   90.00  116.00   1.0000   15.0000
omega____ theta____ kappa____ phi______ frames
    -       46.0000   77.0000 -123.8780 26

 21 omega   19.00   44.00   1.0000   15.0000
omega____ theta____ kappa____ phi______ frames
    -       50.0000   79.0000 -121.1324 25

 22 omega   18.00   43.00   1.0000   15.0000
omega____ theta____ kappa____ phi______ frames
    -       50.0000   80.0000   23.7141 25

 23 omega   18.00   43.00   1.0000   15.0000
omega____ theta____ kappa____ phi______ frames
    -       50.0000   80.0000   80.7457 25

 24 omega   19.00   44.00   1.0000   15.0000
omega____ theta____ kappa____ phi______ frames
    -       50.0000   79.0000   -9.6835 25

 25 omega   20.00   47.00   1.0000   15.0000
omega____ theta____ kappa____ phi______ frames
    -       50.0000   77.0000  -51.5339 27

 26 omega   19.00   44.00   1.0000   15.0000
omega____ theta____ kappa____ phi______ frames
    -       50.0000   79.0000  -71.8092 25

 27 omega   19.00   44.00   1.0000   15.0000
omega____ theta____ kappa____ phi______ frames
    -       50.0000   79.0000  -42.4009 25

 28 omega   19.00   44.00   1.0000   15.0000
omega____ theta____ kappa____ phi______ frames
    -       50.0000   79.0000 -161.2714 25

 29 omega   23.00   48.00   1.0000   15.0000
omega____ theta____ kappa____ phi______ frames
    -       54.0000   78.0000  -99.3509 25

 30 omega   82.00  117.00   1.0000   15.0000
omega____ theta____ kappa____ phi______ frames
    -       54.0000   77.0000  100.8385 35

 31 omega   23.00   48.00   1.0000   15.0000
omega____ theta____ kappa____ phi______ frames
    -       54.0000   78.0000 -129.2494 25

 32 omega   23.00   48.00   1.0000   15.0000
omega____ theta____ kappa____ phi______ frames
    -       54.0000   78.0000  -59.6618 25

 33 omega   23.00   48.00   1.0000   15.0000
omega____ theta____ kappa____ phi______ frames
    -       54.0000   78.0000  -21.5164 25

 34 omega   25.00   52.00   1.0000   15.0000
omega____ theta____ kappa____ phi______ frames
    -       54.0000   77.0000  159.0218 27

 35 omega   27.00   54.00   1.0000   15.0000
omega____ theta____ kappa____ phi______ frames
    -       54.0000   77.0000  100.8385 27

 36 omega   25.00   50.00   1.0000   15.0000
omega____ theta____ kappa____ phi______ frames
    -       54.0000   77.0000   71.4826 25

 37 omega   26.00   53.00   1.0000   15.0000
omega____ theta____ kappa____ phi______ frames
    -       54.0000   76.0000  126.6973 27

 38 omega   60.00   85.00   1.0000   15.0000
omega____ theta____ kappa____ phi______ frames
    -       55.1171  -77.0000 -180.0000 25

 39 omega   29.00   54.00   1.0000   15.0000
omega____ theta____ kappa____ phi______ frames
    -       58.0000   77.0000  112.3823 25

 40 omega   90.00  119.00   1.0000   15.0000
omega____ theta____ kappa____ phi______ frames
    -       58.0000   75.0000  -36.3803 29

 41 omega   30.00   57.00   1.0000   15.0000
omega____ theta____ kappa____ phi______ frames
    -       58.0000   75.0000  -36.3803 27

 42 omega   31.00   56.00   1.0000   15.0000
omega____ theta____ kappa____ phi______ frames
    -       58.0000   74.0000   97.0177 25

 43 omega   34.00   61.00   1.0000   15.0000
omega____ theta____ kappa____ phi______ frames
    -       58.0000   71.0000 -118.0451 27

 44 omega   29.00   55.00   1.0000   15.0000
omega____ theta____ kappa____ phi______ frames
    -       58.0000   76.0000  161.2134 26

 45 omega   29.00   56.00   1.0000   15.0000
omega____ theta____ kappa____ phi______ frames
    -       58.0000   76.0000 -153.6797 27

 46 omega   30.00   57.00   1.0000   15.0000
omega____ theta____ kappa____ phi______ frames
    -       58.0000   75.0000   -4.7083 27

 47 omega   39.00   68.00   1.0000   15.0000
omega____ theta____ kappa____ phi______ frames
    -       62.0000   66.0000  -88.1783 29

 48 omega   34.00   65.00   1.0000   15.0000
omega____ theta____ kappa____ phi______ frames
    -       62.0000   76.0000   15.8709 31

 49 omega   34.00   92.00   1.0000   15.0000
omega____ theta____ kappa____ phi______ frames
    -       62.0000   75.0000  163.7389 58

 50 omega   39.00   66.00   1.0000   15.0000
omega____ theta____ kappa____ phi______ frames
    -       62.0000   64.0000   78.9245 27

 51 omega   38.00   65.00   1.0000   15.0000
omega____ theta____ kappa____ phi______ frames
    -       62.0000   67.0000  -59.7935 27

 52 omega   38.00   63.00   1.0000   15.0000
omega____ theta____ kappa____ phi______ frames
    -       66.0000   75.0000   26.6313 25

 53 omega   -2.00   98.00   1.0000   15.0000
omega____ theta____ kappa____ phi______ frames
    -       66.0000  -80.0000  -69.8127 100

 54 omega   42.00   68.00   1.0000   15.0000
omega____ theta____ kappa____ phi______ frames
    -       66.0000   68.0000  -12.5883 26

 55 omega   42.00   69.00   1.0000   15.0000
omega____ theta____ kappa____ phi______ frames
    -       66.0000   71.0000   -2.2489 27

 56 omega   39.00   65.00   1.0000   15.0000
omega____ theta____ kappa____ phi______ frames
    -       66.0000   72.0000 -153.0490 26

 57 omega   44.00   72.00   1.0000   15.0000
omega____ theta____ kappa____ phi______ frames
    -       70.0000   74.0000   19.4539 28

 58 omega   48.00   79.00   1.0000   15.0000
omega____ theta____ kappa____ phi______ frames
    -       70.0000   66.0000   18.0063 31

 59 omega   49.00   76.00   1.0000   15.0000
omega____ theta____ kappa____ phi______ frames
    -       70.0000   54.0000   92.8688 27

 60 omega   43.00   69.00   1.0000   15.0000
omega____ theta____ kappa____ phi______ frames
    -       70.0000   72.0000  -48.1719 26

 61 omega   47.00   73.00   1.0000   15.0000
omega____ theta____ kappa____ phi______ frames
    -       70.0000   66.0000 -109.5007 26

 62 omega   41.00  131.00   1.0000   15.0000
omega____ theta____ kappa____ phi______ frames
    -       70.0000   76.0000  159.8456 90

 63 omega   51.00   95.00   1.0000   15.0000
omega____ theta____ kappa____ phi______ frames
    -       74.0000   47.0000  -55.9005 44

 64 omega   46.00   72.00   1.0000   15.0000
omega____ theta____ kappa____ phi______ frames
    -       74.0000   74.0000 -145.5582 26

 65 omega    4.00   89.00   1.0000   15.0000
omega____ theta____ kappa____ phi______ frames
    -       74.0000  -80.0000  130.3045 85

 66 omega   50.00   99.00   1.0000   15.0000
omega____ theta____ kappa____ phi______ frames
    -       74.0000   41.0000  -67.0784 49

 67 omega   59.00   84.00   1.0000   15.0000
omega____ theta____ kappa____ phi______ frames
    -       78.0000   46.0000   70.5173 25

 68 omega   62.00  100.00   1.0000   15.0000
omega____ theta____ kappa____ phi______ frames
    -       78.0000   49.0000    4.7648 38

 69 omega  108.00  135.00   1.0000   15.0000
omega____ theta____ kappa____ phi______ frames
    -       78.0000   49.0000    4.7648 27

 70 omega   53.00  105.00   1.0000   15.0000
omega____ theta____ kappa____ phi______ frames
    -       78.0000   69.0000   92.4693 52

 71 omega   58.00   85.00   1.0000   15.0000
omega____ theta____ kappa____ phi______ frames
    -       78.0000   56.0000  124.7263 27

 72 omega   50.00   76.00   1.0000   15.0000
omega____ theta____ kappa____ phi______ frames
    -       78.0000   74.0000  -52.1451 26

 73 omega   59.00   97.00   1.0000   15.0000
omega____ theta____ kappa____ phi______ frames
    -       82.0000   64.0000 -177.6472 38

 74 omega   54.00  104.00   1.0000   15.0000
omega____ theta____ kappa____ phi______ frames
    -       82.0000   75.0000    9.9923 50

 75 omega   61.00   87.00   1.0000   15.0000
omega____ theta____ kappa____ phi______ frames
    -       82.0000   57.0000  -34.1782 26

 76 omega   62.00  100.00   1.0000   15.0000
omega____ theta____ kappa____ phi______ frames
    -       82.0000   45.0000  133.6785 38

 77 omega  107.00  152.00   1.0000   15.0000
omega____ theta____ kappa____ phi______ frames
    -       82.0000   76.0000 -152.2386 45

 78 omega   53.00   84.00   1.0000   15.0000
omega____ theta____ kappa____ phi______ frames
    -       82.0000   76.0000 -152.2386 31

 79 omega   63.00   89.00   1.0000   25.0000
omega____ theta____ kappa____ phi______ frames
    -       86.0000   48.0000   77.1951 26

 80 omega   63.00  114.00   1.0000   25.0000
omega____ theta____ kappa____ phi______ frames
    -       86.0000   64.0000  132.5513 51

 81 omega   59.00   85.00   1.0000   25.0000
omega____ theta____ kappa____ phi______ frames
    -       86.0000   73.0000   59.8046 26

 82 omega   63.00   89.00   1.0000   25.0000
omega____ theta____ kappa____ phi______ frames
    -       90.0000   71.0000  -43.3497 26

 83 omega   62.00   89.00   1.0000   25.0000
omega____ theta____ kappa____ phi______ frames
    -       90.0000   73.0000   63.2780 27

 84 omega   23.00  120.00   1.0000   25.0000
omega____ theta____ kappa____ phi______ frames
    -       90.0000  -80.0000   11.4769 97

 85 omega   68.00   96.00   1.0000   25.0000
omega____ theta____ kappa____ phi______ frames
    -       90.0000   48.0000    8.9353 28

 86 omega   67.00  157.00   1.0000   25.0000
omega____ theta____ kappa____ phi______ frames
    -       90.0000   65.0000  133.2369 90

 87 omega   66.00   93.00   1.0000   25.0000
omega____ theta____ kappa____ phi______ frames
    -       90.0000   67.0000 -116.0313 27

 88 omega   65.00   91.00   1.0000   25.0000
omega____ theta____ kappa____ phi______ frames
    -       94.0000   76.0000   99.5251 26

 89 omega   74.00  101.00   1.0000   25.0000
omega____ theta____ kappa____ phi______ frames
    -       94.0000   46.0000    0.3860 27

 90 omega   70.00   96.00   1.0000   25.0000
omega____ theta____ kappa____ phi______ frames
    -       94.0000   67.0000   -4.3140 26

 91 omega   65.00  117.00   1.0000   25.0000
omega____ theta____ kappa____ phi______ frames
    -       94.0000   76.0000   10.6704 52

 92 omega   59.00   86.00   1.0000   25.0000
omega____ theta____ kappa____ phi______ frames
    -       98.0000  -80.0000   23.7932 27

 93 omega   74.00  101.00   1.0000   25.0000
omega____ theta____ kappa____ phi______ frames
    -       98.0000   67.0000  -49.8018 27

 94 omega   79.00  114.00   1.0000   25.0000
omega____ theta____ kappa____ phi______ frames
    -      102.0000   67.0000   38.5338 35

 95 omega   89.00  119.00   1.0000   25.0000
omega____ theta____ kappa____ phi______ frames
    -      110.2342   64.0000  120.0000 30

 96 omega   89.00  114.00   1.0000   25.0000
omega____ theta____ kappa____ phi______ frames
    -      110.2342   64.0000 -120.0000 25

 97 omega   88.00  176.00   1.0000   25.0000
omega____ theta____ kappa____ phi______ frames
    -      110.2342   64.0000  -60.0000 88

 98 omega   86.00  116.00   1.0000   25.0000
omega____ theta____ kappa____ phi______ frames
    -      110.2342   38.0000 -120.0000 30

 99 omega   89.00  114.00   1.0000   25.0000
omega____ theta____ kappa____ phi______ frames
    -      110.2342   64.0000 -150.0000 25

100 omega  137.00  170.00   1.0000   25.0000
omega____ theta____ kappa____ phi______ frames
    -      110.2342   77.0000 -180.0000 33

101 omega   81.00  108.00   1.0000   25.0000
omega____ theta____ kappa____ phi______ frames
    -      110.2342   77.0000 -180.0000 27

102 omega   89.00  114.00   1.0000   25.0000
omega____ theta____ kappa____ phi______ frames
    -      110.2342   64.0000  -90.0000 25

103 omega   88.00  178.00   1.0000   25.0000
omega____ theta____ kappa____ phi______ frames
    -      110.2342   64.0000   90.0000 90

104 omega  120.00  177.00   1.0000   25.0000
omega____ theta____ kappa____ phi______ frames
    -      110.2342   77.0000   30.0000 57

105 omega   84.00  111.00   1.0000   25.0000
omega____ theta____ kappa____ phi______ frames
    -      110.2342   77.0000   30.0000 27

106 omega   80.00  178.00   1.0000   25.0000
omega____ theta____ kappa____ phi______ frames
    -      110.2342   77.0000  -30.0000 98

107 omega   80.00  106.00   1.0000   25.0000
omega____ theta____ kappa____ phi______ frames
    -      110.2342   77.0000  120.0000 26

108 omega   81.00  108.00   1.0000   25.0000
omega____ theta____ kappa____ phi______ frames
    -      110.2342   77.0000  -60.0000 27

109 omega   82.00  178.00   1.0000   25.0000
omega____ theta____ kappa____ phi______ frames
    -      110.2342   77.0000    0.0000 96

110 omega   39.00  102.00   1.0000   25.0000
omega____ theta____ kappa____ phi______ frames
    -      110.2342  -80.0000   63.0350 63

111 omega  128.00  166.00   1.0000   25.0000
omega____ theta____ kappa____ phi______ frames
    -      110.2342   77.0000 -120.0000 38

112 omega   80.00  106.00   1.0000   25.0000
omega____ theta____ kappa____ phi______ frames
    -      110.2342   77.0000 -120.0000 26

113 omega   80.00  178.00   1.0000   25.0000
omega____ theta____ kappa____ phi______ frames
    -      110.2342   77.0000  150.0000 98

114 omega  110.00  177.00   1.0000   25.0000
omega____ theta____ kappa____ phi______ frames
    -      110.2342   77.0000   60.0000 67

115 omega   82.00  109.00   1.0000   25.0000
omega____ theta____ kappa____ phi______ frames
    -      110.2342   77.0000   60.0000 27

116 omega   88.00  115.00   1.0000   25.0000
omega____ theta____ kappa____ phi______ frames
    -      110.2342   50.0000  120.0000 27

117 omega  148.00  175.00   1.0000   25.0000
omega____ theta____ kappa____ phi______ frames
    -      110.2342   77.0000  -90.0000 27

118 omega   81.00  106.00   1.0000   25.0000
omega____ theta____ kappa____ phi______ frames
    -      110.2342   77.0000  -90.0000 25

119 omega   39.00  111.00   1.0000   25.0000
omega____ theta____ kappa____ phi______ frames
    -      110.2342  -80.0000  114.7781 72

120 omega  146.00  177.00   1.0000   25.0000
omega____ theta____ kappa____ phi______ frames
    -      110.2342   77.0000 -150.0000 31

121 omega   80.00  106.00   1.0000   25.0000
omega____ theta____ kappa____ phi______ frames
    -      110.2342   77.0000 -150.0000 26

122 omega   88.00  114.00   1.0000   25.0000
omega____ theta____ kappa____ phi______ frames
    -      110.2342   64.0000 -180.0000 26

123 omega   99.00  176.00   1.0000   25.0000
omega____ theta____ kappa____ phi______ frames
    -      110.2342   50.0000  -90.0000 77

124 omega   63.00  141.00   1.0000   25.0000
omega____ theta____ kappa____ phi______ frames
    -      110.2342  -80.0000 -114.8730 78

125 omega   82.00  115.00   1.0000   25.0000
omega____ theta____ kappa____ phi______ frames
    -      110.2342   75.0000  135.4327 33

126 omega   71.00  123.00   1.0000   25.0000
omega____ theta____ kappa____ phi______ frames
    -      110.2342  -80.0000  167.0917 52

127 omega   41.00   66.00   1.0000   25.0000
omega____ theta____ kappa____ phi______ frames
    -      110.2342  -80.0000  167.0917 25

128 omega   55.00   90.00   1.0000   25.0000
omega____ theta____ kappa____ phi______ frames
    -      110.2342  -78.0000  -71.4489 35

129 omega   84.00  134.00   1.0000   25.0000
omega____ theta____ kappa____ phi______ frames
    -      110.2342  -79.0000 -139.3833 50

130 omega   67.00   94.00   1.0000   25.0000
omega____ theta____ kappa____ phi______ frames
    -      110.2342  -79.0000  -38.7272 27

131 omega   66.00  102.00   1.0000   25.0000
omega____ theta____ kappa____ phi______ frames
    -      110.2342  -80.0000   -0.8730 36

132 omega   85.00  126.00   1.0000   25.0000
omega____ theta____ kappa____ phi______ frames
    -      110.2342   38.0000   60.0000 41

133 omega   86.00  125.00   1.0000   25.0000
omega____ theta____ kappa____ phi______ frames
    -      110.2342   38.0000  -60.0000 39

134 omega   86.00  113.00   1.0000   25.0000
omega____ theta____ kappa____ phi______ frames
    -      110.2342   38.0000  -90.0000 27

135 omega   86.00  177.00   1.0000   25.0000
omega____ theta____ kappa____ phi______ frames
    -      110.2342   38.0000 -150.0000 91

136 omega  120.00  177.00   1.0000   25.0000
omega____ theta____ kappa____ phi______ frames
    -      110.2342   64.0000  120.0000 57

137 omega  -72.00   24.00   1.0000   10.0000
omega____ theta____ kappa____ phi______ frames
    -        0.0000  -38.0000 -150.0000 96

;
_diffrn_measurement_device '\k-geometry diffractometer'
_diffrn_measurement_device_type 'Agilent SuperNova, Dual, Cu at zero, Eos'
_diffrn_measurement_method '\w scans'
_diffrn_measurement_specimen_support 'polyimid foil'
_diffrn_orient_matrix_UB_11 0.0567213000
_diffrn_orient_matrix_UB_12 0.0329755000
_diffrn_orient_matrix_UB_13 0.0784102000
_diffrn_orient_matrix_UB_21 -0.1796574000
_diffrn_orient_matrix_UB_22 0.0267413000
_diffrn_orient_matrix_UB_23 -0.0040135000
_diffrn_orient_matrix_UB_31 -0.0457374000
_diffrn_orient_matrix_UB_32 -0.0642099000
_diffrn_orient_matrix_UB_33 0.0385904000
_diffrn_radiation_monochromator mirror
_diffrn_radiation_probe x-ray
_diffrn_radiation_type 'Cu K\a'
_diffrn_radiation_wavelength 1.5418
_diffrn_reflns_av_R_equivalents 0.0582
_diffrn_reflns_av_unetI/netI 0.0237
_diffrn_reflns_Laue_measured_fraction_full 1.000
_diffrn_reflns_Laue_measured_fraction_max 0.989
_diffrn_reflns_limit_h_max 9
_diffrn_reflns_limit_h_min -9
_diffrn_reflns_limit_k_max 24
_diffrn_reflns_limit_k_min -24
_diffrn_reflns_limit_l_max 22
_diffrn_reflns_limit_l_min -22
_diffrn_reflns_number 65768
_diffrn_reflns_point_group_measured_fraction_full 1.000
_diffrn_reflns_point_group_measured_fraction_max 0.989
_diffrn_reflns_theta_full 67.684
_diffrn_reflns_theta_max 72.300
_diffrn_reflns_theta_min 4.418
_diffrn_source 'microfocus X-Ray tube'
_diffrn_source_type 'Agilent SuperNova (Cu) x-ray Source'
_exptl_absorpt_coefficient_mu 2.515
_exptl_absorpt_correction_T_max 0.968
_exptl_absorpt_correction_T_min 0.776
_exptl_absorpt_correction_type gaussian
_exptl_absorpt_process_details
;
CrysAlisPro, Agilent Technologies,
Version 1.171.36.24 (release 03-12-2012 CrysAlis171 .NET)
(compiled Dec  3 2012,18:21:49)
numerical absorption correction based on gaussian integration over
            a multifaceted crystal model
;
_exptl_crystal_colour 'light blue'
_exptl_crystal_density_diffrn 1.565
_exptl_crystal_description needle
_exptl_crystal_F_000 1396
_exptl_crystal_size_max 0.3378
_exptl_crystal_size_mid 0.0383
_exptl_crystal_size_min 0.0300
_refine_diff_density_max 1.554
_refine_diff_density_min -0.883
_refine_diff_density_rms 0.088
_refine_ls_extinction_method none
_refine_ls_goodness_of_fit_ref 1.045
_refine_ls_hydrogen_treatment constr
_refine_ls_matrix_type full
_refine_ls_number_parameters 412
_refine_ls_number_reflns 5577
_refine_ls_number_restraints 30
_refine_ls_restrained_S_all 1.076
_refine_ls_R_factor_all 0.0555
_refine_ls_R_factor_gt 0.0507
_refine_ls_shift/su_max 0.000
_refine_ls_shift/su_mean 0.000
_refine_ls_structure_factor_coef Fsqd
_refine_ls_weighting_details
;
 w=1/[\s^2^(Fo^2^)+(0.0618P)^2^+8.2111P]
 where P=(Fo^2^+2Fc^2^)/3
;
_refine_ls_weighting_scheme calc
_refine_ls_wR_factor_gt 0.1333
_refine_ls_wR_factor_ref 0.1373
_reflns_Friedel_coverage 0.000
_reflns_number_gt 5028
_reflns_number_total 5577
_reflns_threshold_expression 'I > 2\s(I)'
_cod_data_source_file ic4008685_si_002_5.cif
_cod_data_source_block co_mimo73
_cod_original_sg_symbol_H-M 'P 21/c'
_cod_database_code 4335485
_audit_block_refno 1687
_audit_block_usercomment 'Mimo_451c needle blue'
_shelx_space_group_comment
;
The symmetry employed for this shelxl refinement is uniquely defined
by the following loop, which should always be used as a source of
symmetry information in preference to the above space-group names.
They are only intended as comments.
;
_shelx_estimated_absorpt_t_min 0.787
_shelx_estimated_absorpt_t_max 0.787
_shelxl_version_number 2012-9
_cell_oxdiff_length_a 8.11132(13)
_cell_oxdiff_length_b 20.0134(3)
_cell_oxdiff_length_c 17.9753(3)
_cell_oxdiff_angle_alpha 90.0012(14)
_cell_oxdiff_angle_beta 101.5764(14)
_cell_oxdiff_angle_gamma 90.0108(13)
_cell_oxdiff_volume 2858.66(8)
_cell_oxdiff_measurement_reflns_used 28139
_reflns_odcompleteness_completeness 99.94
_reflns_odcompleteness_theta 66.97
_reflns_odcompleteness_iscentric 1

loop_
_symmetry_equiv_pos_as_xyz
'x, y, z'
'-x, y+1/2, -z+1/2'
'-x, -y, -z'
'x, -y-1/2, z-1/2'

loop_
_atom_site_label
_atom_site_type_symbol
_atom_site_fract_x
_atom_site_fract_y
_atom_site_fract_z
_atom_site_U_iso_or_equiv
_atom_site_adp_type
_atom_site_occupancy
_atom_site_site_symmetry_order
_atom_site_calc_flag
_atom_site_refinement_flags_posn
_atom_site_refinement_flags_adp
_atom_site_refinement_flags_occupancy
_atom_site_disorder_assembly
_atom_site_disorder_group
Cu1 Cu 0.49814(5) 0.22402(2) -0.05769(2) 0.01463(13) Uani 1 1 d . . . . .
O1 O 0.8138(3) 0.43830(12) 0.07511(17) 0.0425(7) Uani 1 1 d . . . . .
O2 O 0.7880(3) 0.38217(11) 0.18079(14) 0.0323(6) Uani 1 1 d . . . . .
O3 O 1.0958(3) 0.12395(11) 0.06133(14) 0.0259(5) Uani 1 1 d . . . . .
O4 O 1.0296(3) 0.15200(11) 0.17216(12) 0.0249(5) Uani 1 1 d . . . . .
O5 O 1.0594(2) 0.30059(10) 0.10286(11) 0.0187(4) Uani 1 1 d . . . . .
H5 H 1.1320 0.2884 0.1406 0.028 Uiso 1 1 calc R U . . .
O6 O 0.3101(3) 0.22922(16) -0.28711(13) 0.0419(7) Uani 1 1 d . . . . .
N1 N 0.3813(3) 0.30907(12) -0.03207(14) 0.0174(5) Uani 1 1 d . . . . .
N2 N 0.5717(3) 0.12577(12) -0.04643(14) 0.0174(5) Uani 1 1 d . . . . .
N3 N 0.5633(3) 0.22022(11) 0.05518(13) 0.0126(5) Uani 1 1 d . . . . .
N4 N 0.4587(3) 0.23287(12) -0.16571(13) 0.0179(5) Uani 1 1 d D . . . .
N7 N 0.7522(3) 0.26358(14) -0.05596(13) 0.0218(6) Uani 1 1 d D . . . .
C1 C 0.7623(4) 0.31913(14) 0.06809(16) 0.0162(6) Uani 1 1 d . . . . .
C2 C 0.5919(3) 0.29078(13) 0.08138(15) 0.0141(5) Uani 1 1 d . . . . .
H2 H 0.5911 0.2928 0.1369 0.017 Uiso 1 1 calc R U . . .
C4 C 0.7080(3) 0.17386(13) 0.07413(15) 0.0140(5) Uani 1 1 d . . . . .
H4 H 0.7201 0.1592 0.1281 0.017 Uiso 1 1 calc R U . . .
C5 C 0.8768(3) 0.20574(14) 0.06306(16) 0.0148(6) Uani 1 1 d . . . . .
C6 C 0.8871(4) 0.21780(16) -0.02010(16) 0.0204(6) Uani 1 1 d . . . . .
H6A H 0.9980 0.2373 -0.0227 0.025 Uiso 1 1 calc R U . . .
H6B H 0.8759 0.1748 -0.0478 0.025 Uiso 1 1 calc R U . . .
C8 C 0.7725(4) 0.32840(16) -0.01569(17) 0.0223(6) Uani 1 1 d . . . . .
H8A H 0.6832 0.3595 -0.0402 0.027 Uiso 1 1 calc R U . . .
H8B H 0.8827 0.3482 -0.0190 0.027 Uiso 1 1 calc R U . . .
C9 C 0.9036(3) 0.27207(13) 0.10702(15) 0.0142(5) Uani 1 1 d . . . . .
H9 H 0.8957 0.2648 0.1612 0.017 Uiso 1 1 calc R U . . .
C10 C 0.7915(4) 0.38713(15) 0.1067(2) 0.0250(7) Uani 1 1 d . . . . .
C11 C 0.8133(6) 0.4446(2) 0.2228(3) 0.0527(12) Uani 1 1 d . . . . .
H11A H 0.7224 0.4757 0.2022 0.079 Uiso 1 1 calc R U . . .
H11B H 0.9216 0.4640 0.2180 0.079 Uiso 1 1 calc R U . . .
H11C H 0.8131 0.4360 0.2764 0.079 Uiso 1 1 calc R U . . .
C12 C 1.0148(4) 0.15638(14) 0.09703(18) 0.0183(6) Uani 1 1 d . . . . .
C13 C 1.1529(4) 0.10493(18) 0.2114(2) 0.0330(8) Uani 1 1 d . . . . .
H13A H 1.1502 0.0642 0.1809 0.049 Uiso 1 1 calc R U . . .
H13B H 1.1266 0.0939 0.2608 0.049 Uiso 1 1 calc R U . . .
H13C H 1.2653 0.1249 0.2188 0.049 Uiso 1 1 calc R U . . .
C14 C 0.4452(4) 0.33132(14) 0.03885(16) 0.0167(6) Uani 1 1 d . . . . .
C15 C 0.3860(4) 0.38832(15) 0.06814(18) 0.0213(6) Uani 1 1 d . . . . .
H15 H 0.4313 0.4024 0.1186 0.026 Uiso 1 1 calc R U . . .
C16 C 0.2586(4) 0.42473(16) 0.0223(2) 0.0261(7) Uani 1 1 d . . . . .
H16 H 0.2162 0.4643 0.0409 0.031 Uiso 1 1 calc R U . . .
C17 C 0.1943(4) 0.40251(16) -0.05091(19) 0.0255(7) Uani 1 1 d . . . . .
H17 H 0.1083 0.4269 -0.0834 0.031 Uiso 1 1 calc R U . . .
C18 C 0.2572(4) 0.34449(16) -0.07559(18) 0.0223(6) Uani 1 1 d . . . . .
H18 H 0.2113 0.3289 -0.1253 0.027 Uiso 1 1 calc R U . . .
C19 C 0.6687(3) 0.11361(14) 0.02271(16) 0.0157(6) Uani 1 1 d . . . . .
C20 C 0.7389(4) 0.05121(15) 0.04267(18) 0.0200(6) Uani 1 1 d . . . . .
H20 H 0.8013 0.0430 0.0924 0.024 Uiso 1 1 calc R U . . .
C21 C 0.7153(4) 0.00125(16) -0.0120(2) 0.0261(7) Uani 1 1 d . . . . .
H21 H 0.7651 -0.0414 -0.0005 0.031 Uiso 1 1 calc R U . . .
C22 C 0.6191(4) 0.01386(16) -0.0832(2) 0.0268(7) Uani 1 1 d . . . . .
H22 H 0.6023 -0.0198 -0.1212 0.032 Uiso 1 1 calc R U . . .
C23 C 0.5474(4) 0.07653(16) -0.09810(18) 0.0231(7) Uani 1 1 d . . . . .
H23 H 0.4788 0.0849 -0.1466 0.028 Uiso 1 1 calc R U . . .
C24 C 0.4212(3) 0.19148(14) 0.08575(16) 0.0159(6) Uani 1 1 d . . . . .
H24A H 0.3223 0.2204 0.0720 0.024 Uiso 1 1 calc R U . . .
H24B H 0.4532 0.1882 0.1412 0.024 Uiso 1 1 calc R U . . .
H24C H 0.3944 0.1469 0.0642 0.024 Uiso 1 1 calc R U . . .
C25A C 0.7533(9) 0.2641(4) -0.1397(3) 0.0194(15) Uani 0.703(13) 1 d D U P A 1
H25A H 0.7895 0.2198 -0.1551 0.023 Uiso 0.703(13) 1 calc R U P A 1
H25B H 0.8347 0.2978 -0.1503 0.023 Uiso 0.703(13) 1 calc R U P A 1
C25B C 0.739(3) 0.2896(8) -0.1357(7) 0.020(3) Uani 0.297(13) 1 d D U P A 2
H25C H 0.8521 0.2913 -0.1489 0.024 Uiso 0.297(13) 1 calc R U P A 2
H25D H 0.6908 0.3351 -0.1403 0.024 Uiso 0.297(13) 1 calc R U P A 2
C26A C 0.5798(6) 0.2801(3) -0.1851(2) 0.0203(14) Uani 0.703(13) 1 d D . P A 1
H26A H 0.5480 0.3262 -0.1737 0.024 Uiso 0.703(13) 1 calc R U P A 1
H26B H 0.5801 0.2773 -0.2401 0.024 Uiso 0.703(13) 1 calc R U P A 1
C26B C 0.6263(13) 0.2418(8) -0.1877(6) 0.022(4) Uani 0.297(13) 1 d D . P A 2
H26C H 0.6085 0.2589 -0.2404 0.026 Uiso 0.297(13) 1 calc R U P A 2
H26D H 0.6827 0.1978 -0.1864 0.026 Uiso 0.297(13) 1 calc R U P A 2
C27 C 0.3268(4) 0.21626(14) -0.21862(16) 0.0172(6) Uani 1 1 d . . . . .
C28 C 0.1880(5) 0.1776(3) -0.1940(2) 0.0521(13) Uani 1 1 d . . . . .
H28A H 0.1663 0.1365 -0.2239 0.078 Uiso 1 1 calc R U . . .
H28B H 0.0857 0.2049 -0.2019 0.078 Uiso 1 1 calc R U . . .
H28C H 0.2217 0.1663 -0.1400 0.078 Uiso 1 1 calc R U . . .
Cl1 Cl 0.70296(10) 0.46446(4) -0.23311(5) 0.0307(2) Uani 1 1 d D . . . .
O11 O 0.6163(4) 0.41317(14) -0.28008(16) 0.0497(8) Uani 1 1 d D . . . .
O12 O 0.8134(6) 0.4417(2) -0.1694(2) 0.0973(17) Uani 1 1 d D . . . .
O13 O 0.5918(6) 0.5139(3) -0.2204(3) 0.118(2) Uani 1 1 d D . . . .
O14 O 0.8022(6) 0.4994(3) -0.2797(2) 0.0995(17) Uani 1 1 d D . . . .

loop_
_atom_site_aniso_label
_atom_site_aniso_U_11
_atom_site_aniso_U_22
_atom_site_aniso_U_33
_atom_site_aniso_U_23
_atom_site_aniso_U_13
_atom_site_aniso_U_12
Cu1 0.0145(2) 0.0157(2) 0.0116(2) -0.00144(15) -0.00230(15) -0.00246(15)
O1 0.0397(15) 0.0115(12) 0.0662(19) 0.0079(12) -0.0136(13) -0.0059(10)
O2 0.0347(13) 0.0161(11) 0.0410(14) -0.0168(10) -0.0051(11) 0.0003(10)
O3 0.0158(10) 0.0213(11) 0.0404(13) -0.0092(10) 0.0050(9) 0.0004(9)
O4 0.0279(12) 0.0177(11) 0.0259(11) 0.0050(9) -0.0026(9) 0.0104(9)
O5 0.0153(10) 0.0152(10) 0.0204(10) 0.0032(8) -0.0091(8) -0.0039(8)
O6 0.0324(14) 0.072(2) 0.0156(11) 0.0092(12) -0.0105(10) -0.0290(13)
N1 0.0157(11) 0.0166(12) 0.0173(11) 0.0019(10) -0.0025(9) -0.0020(9)
N2 0.0169(12) 0.0153(12) 0.0195(12) -0.0059(10) 0.0022(9) -0.0050(9)
N3 0.0138(11) 0.0072(11) 0.0157(11) -0.0008(8) 0.0000(9) -0.0011(9)
N4 0.0178(12) 0.0185(13) 0.0148(11) -0.0003(9) -0.0024(9) -0.0036(10)
N7 0.0174(12) 0.0348(15) 0.0104(11) 0.0051(10) -0.0034(9) -0.0090(11)
C1 0.0161(13) 0.0093(13) 0.0190(14) 0.0012(10) -0.0061(10) -0.0011(10)
C2 0.0188(14) 0.0054(12) 0.0154(13) -0.0013(10) -0.0028(10) 0.0011(10)
C4 0.0159(13) 0.0089(13) 0.0159(13) -0.0020(10) 0.0000(10) -0.0006(10)
C5 0.0141(13) 0.0117(13) 0.0163(13) -0.0016(10) -0.0022(10) -0.0010(10)
C6 0.0163(14) 0.0267(16) 0.0176(14) -0.0050(12) 0.0016(11) -0.0066(12)
C8 0.0161(14) 0.0232(16) 0.0231(15) 0.0116(12) -0.0065(11) -0.0049(12)
C9 0.0154(13) 0.0091(13) 0.0147(13) -0.0001(10) -0.0053(10) -0.0006(10)
C10 0.0173(14) 0.0117(15) 0.0389(18) -0.0022(13) -0.0113(13) 0.0008(11)
C11 0.046(2) 0.031(2) 0.075(3) -0.038(2) -0.004(2) 0.0002(18)
C12 0.0148(13) 0.0076(13) 0.0305(16) -0.0039(11) -0.0006(12) -0.0039(10)
C13 0.0293(18) 0.0214(17) 0.043(2) 0.0108(15) -0.0043(15) 0.0112(14)
C14 0.0157(13) 0.0129(13) 0.0195(14) 0.0020(11) -0.0013(11) -0.0026(11)
C15 0.0208(15) 0.0134(14) 0.0275(15) -0.0003(12) -0.0005(12) 0.0002(11)
C16 0.0221(15) 0.0141(15) 0.0401(19) 0.0036(13) 0.0015(13) 0.0033(12)
C17 0.0178(15) 0.0198(16) 0.0354(18) 0.0098(13) -0.0029(13) 0.0017(12)
C18 0.0172(14) 0.0230(16) 0.0226(15) 0.0076(12) -0.0054(11) -0.0013(12)
C19 0.0148(13) 0.0128(13) 0.0197(14) -0.0044(11) 0.0040(10) -0.0037(10)
C20 0.0164(14) 0.0134(14) 0.0302(16) -0.0024(12) 0.0048(12) -0.0011(11)
C21 0.0236(15) 0.0131(15) 0.0435(19) -0.0077(13) 0.0109(14) -0.0039(12)
C22 0.0275(16) 0.0200(16) 0.0351(18) -0.0155(13) 0.0118(14) -0.0093(13)
C23 0.0219(15) 0.0241(16) 0.0240(15) -0.0103(13) 0.0060(12) -0.0090(12)
C24 0.0172(13) 0.0116(13) 0.0192(13) -0.0002(11) 0.0045(11) -0.0002(10)
C25A 0.021(3) 0.023(4) 0.013(2) 0.001(2) 0.0006(17) -0.008(3)
C25B 0.028(6) 0.024(8) 0.006(4) 0.001(5) -0.003(4) -0.011(7)
C26A 0.020(2) 0.021(3) 0.016(2) 0.0043(18) -0.0039(17) -0.005(2)
C26B 0.017(5) 0.034(9) 0.012(5) 0.006(5) -0.002(4) -0.005(5)
C27 0.0184(14) 0.0144(14) 0.0161(14) -0.0006(11) -0.0026(11) 0.0016(11)
C28 0.0279(19) 0.105(4) 0.0201(17) 0.003(2) -0.0036(14) -0.031(2)
Cl1 0.0296(4) 0.0211(4) 0.0348(4) -0.0044(3) -0.0096(3) 0.0012(3)
O11 0.067(2) 0.0321(15) 0.0441(16) -0.0069(13) -0.0028(14) -0.0182(14)
O12 0.102(3) 0.084(3) 0.074(3) 0.041(2) -0.059(2) -0.020(2)
O13 0.118(4) 0.125(4) 0.094(3) -0.061(3) -0.016(3) 0.061(3)
O14 0.102(3) 0.116(4) 0.069(3) 0.020(3) -0.011(2) -0.070(3)

loop_
_atom_type_symbol
_atom_type_description
_atom_type_scat_dispersion_real
_atom_type_scat_dispersion_imag
_atom_type_scat_source
C C 0.0181 0.0091 'International Tables Vol C Tables 4.2.6.8 and 6.1.1.4'
H H 0.0000 0.0000 'International Tables Vol C Tables 4.2.6.8 and 6.1.1.4'
Cl Cl 0.3639 0.7018 'International Tables Vol C Tables 4.2.6.8 and 6.1.1.4'
Cu Cu -1.9646 0.5888 'International Tables Vol C Tables 4.2.6.8 and 6.1.1.4'
N N 0.0311 0.0180 'International Tables Vol C Tables 4.2.6.8 and 6.1.1.4'
O O 0.0492 0.0322 'International Tables Vol C Tables 4.2.6.8 and 6.1.1.4'

loop_
_exptl_crystal_face_index_h
_exptl_crystal_face_index_k
_exptl_crystal_face_index_l
_exptl_crystal_face_perp_dist
_exptl_oxdiff_crystal_face_indexfrac_h
_exptl_oxdiff_crystal_face_indexfrac_k
_exptl_oxdiff_crystal_face_indexfrac_l
_exptl_oxdiff_crystal_face_x
_exptl_oxdiff_crystal_face_y
_exptl_oxdiff_crystal_face_z
4 -6 3 0.1765 4.0068 -6.0173 2.9750 0.2621 -0.8927 0.3179
-3 -8 6 0.0214 -2.9966 -8.0134 5.9807 0.0347 0.3001 0.8824
-1 -10 -7 0.0060 -1.0012 -9.9832 -7.0240 -0.9367 -0.0589 0.4158
1 -4 -11 0.0010 0.9963 -3.9740 -11.0092 -0.9378 -0.2411 -0.2152
-1 5 11 0.0221 -0.9966 4.9744 11.0121 0.9710 0.2679 0.1511
2 12 -4 0.0717 1.9955 12.0113 -3.9684 0.1981 -0.0214 -1.0157
-2 -12 4 0.0717 -1.9955 -12.0113 3.9684 -0.1981 0.0214 1.0157
-4 6 -3 0.1586 -4.0068 6.0173 -2.9750 -0.2621 0.8927 -0.3179
3 9 -5 0.0130 2.9968 9.0111 -4.9782 0.0768 -0.2774 -0.9078

loop_
_geom_angle_atom_site_label_1
_geom_angle_atom_site_label_2
_geom_angle_atom_site_label_3
_geom_angle
N4 Cu1 N3 173.60(10)
N4 Cu1 N1 99.25(10)
N3 Cu1 N1 80.97(9)
N4 Cu1 N2 100.08(10)
N3 Cu1 N2 81.40(9)
N1 Cu1 N2 156.01(10)
N4 Cu1 N7 86.96(10)
N3 Cu1 N7 86.71(9)
N1 Cu1 N7 99.92(10)
N2 Cu1 N7 95.17(10)
C10 O2 C11 115.0(3)
C12 O4 C13 116.6(3)
C9 O5 H5 109.5
C18 N1 C14 118.4(3)
C18 N1 Cu1 129.3(2)
C14 N1 Cu1 112.26(19)
C23 N2 C19 118.8(3)
C23 N2 Cu1 129.5(2)
C19 N2 Cu1 111.52(18)
C4 N3 C24 108.1(2)
C4 N3 C2 117.0(2)
C24 N3 C2 109.4(2)
C4 N3 Cu1 107.12(17)
C24 N3 Cu1 108.87(17)
C2 N3 Cu1 106.14(16)
C27 N4 C26A 118.6(3)
C27 N4 C26B 119.0(4)
C27 N4 Cu1 130.8(2)
C26A N4 Cu1 108.6(2)
C26B N4 Cu1 107.6(4)
C6 N7 C8 109.4(2)
C6 N7 C25A 106.8(3)
C8 N7 C25A 117.5(4)
C6 N7 C25B 122.3(9)
C8 N7 C25B 98.2(6)
C6 N7 Cu1 113.17(18)
C8 N7 Cu1 109.54(19)
C25A N7 Cu1 100.4(3)
C25B N7 Cu1 102.9(7)
C10 C1 C8 107.7(2)
C10 C1 C9 107.8(2)
C8 C1 C9 109.8(2)
C10 C1 C2 108.5(2)
C8 C1 C2 114.7(2)
C9 C1 C2 108.1(2)
N3 C2 C14 106.9(2)
N3 C2 C1 112.5(2)
C14 C2 C1 111.1(2)
N3 C2 H2 108.7
C14 C2 H2 108.7
C1 C2 H2 108.7
N3 C4 C19 107.3(2)
N3 C4 C5 113.0(2)
C19 C4 C5 109.4(2)
N3 C4 H4 109.0
C19 C4 H4 109.0
C5 C4 H4 109.0
C12 C5 C6 108.2(2)
C12 C5 C9 109.6(2)
C6 C5 C9 109.6(2)
C12 C5 C4 106.1(2)
C6 C5 C4 114.2(2)
C9 C5 C4 109.0(2)
N7 C6 C5 110.1(2)
N7 C6 H6A 109.6
C5 C6 H6A 109.6
N7 C6 H6B 109.6
C5 C6 H6B 109.6
H6A C6 H6B 108.2
N7 C8 C1 110.6(2)
N7 C8 H8A 109.5
C1 C8 H8A 109.5
N7 C8 H8B 109.5
C1 C8 H8B 109.5
H8A C8 H8B 108.1
O5 C9 C5 111.1(2)
O5 C9 C1 108.9(2)
C5 C9 C1 106.2(2)
O5 C9 H9 110.2
C5 C9 H9 110.2
C1 C9 H9 110.2
O1 C10 O2 124.5(3)
O1 C10 C1 124.7(3)
O2 C10 C1 110.7(3)
O2 C11 H11A 109.5
O2 C11 H11B 109.5
H11A C11 H11B 109.5
O2 C11 H11C 109.5
H11A C11 H11C 109.5
H11B C11 H11C 109.5
O3 C12 O4 124.0(3)
O3 C12 C5 125.0(3)
O4 C12 C5 111.0(2)
O4 C13 H13A 109.5
O4 C13 H13B 109.5
H13A C13 H13B 109.5
O4 C13 H13C 109.5
H13A C13 H13C 109.5
H13B C13 H13C 109.5
N1 C14 C15 122.3(3)
N1 C14 C2 114.5(2)
C15 C14 C2 123.2(3)
C14 C15 C16 118.7(3)
C14 C15 H15 120.7
C16 C15 H15 120.7
C17 C16 C15 119.2(3)
C17 C16 H16 120.4
C15 C16 H16 120.4
C18 C17 C16 118.8(3)
C18 C17 H17 120.6
C16 C17 H17 120.6
N1 C18 C17 122.6(3)
N1 C18 H18 118.7
C17 C18 H18 118.7
N2 C19 C20 122.1(3)
N2 C19 C4 115.5(2)
C20 C19 C4 122.2(3)
C21 C20 C19 118.3(3)
C21 C20 H20 120.9
C19 C20 H20 120.9
C22 C21 C20 119.7(3)
C22 C21 H21 120.1
C20 C21 H21 120.1
C21 C22 C23 118.8(3)
C21 C22 H22 120.6
C23 C22 H22 120.6
N2 C23 C22 122.2(3)
N2 C23 H23 118.9
C22 C23 H23 118.9
N3 C24 H24A 109.5
N3 C24 H24B 109.5
H24A C24 H24B 109.5
N3 C24 H24C 109.5
H24A C24 H24C 109.5
H24B C24 H24C 109.5
N7 C25A C26A 110.5(5)
N7 C25A H25A 109.6
C26A C25A H25A 109.6
N7 C25A H25B 109.6
C26A C25A H25B 109.6
H25A C25A H25B 108.1
N7 C25B C26B 106.7(10)
N7 C25B H25C 110.4
C26B C25B H25C 110.4
N7 C25B H25D 110.4
C26B C25B H25D 110.4
H25C C25B H25D 108.6
N4 C26A C25A 109.4(5)
N4 C26A H26A 109.8
C25A C26A H26A 109.8
N4 C26A H26B 109.8
C25A C26A H26B 109.8
H26A C26A H26B 108.2
N4 C26B C25B 112.5(13)
N4 C26B H26C 109.1
C25B C26B H26C 109.1
N4 C26B H26D 109.1
C25B C26B H26D 109.1
H26C C26B H26D 107.8
O6 C27 N4 125.0(3)
O6 C27 C28 117.4(3)
N4 C27 C28 117.6(3)
C27 C28 H28A 109.5
C27 C28 H28B 109.5
H28A C28 H28B 109.5
C27 C28 H28C 109.5
H28A C28 H28C 109.5
H28B C28 H28C 109.5
O12 Cl1 O13 115.7(3)
O12 Cl1 O11 114.6(2)
O13 Cl1 O11 110.6(3)
O12 Cl1 O14 107.2(3)
O13 Cl1 O14 101.8(4)
O11 Cl1 O14 105.7(2)

loop_
_geom_bond_atom_site_label_1
_geom_bond_atom_site_label_2
_geom_bond_distance
Cu1 N4 1.912(2)
Cu1 N3 1.993(2)
Cu1 N1 2.045(3)
Cu1 N2 2.053(3)
Cu1 N7 2.202(2)
O1 C10 1.202(4)
O2 C10 1.341(4)
O2 C11 1.452(4)
O3 C12 1.197(4)
O4 C12 1.335(4)
O4 C13 1.450(4)
O5 C9 1.402(3)
O5 H5 0.8400
O6 C27 1.239(4)
N1 C18 1.346(4)
N1 C14 1.352(4)
N2 C23 1.341(4)
N2 C19 1.353(4)
N3 C4 1.482(3)
N3 C24 1.488(3)
N3 C2 1.492(3)
N4 C27 1.324(4)
N4 C26A 1.455(5)
N4 C26B 1.500(10)
N7 C6 1.473(4)
N7 C8 1.479(4)
N7 C25A 1.507(6)
N7 C25B 1.509(13)
C1 C10 1.525(4)
C1 C8 1.536(4)
C1 C9 1.539(4)
C1 C2 1.556(4)
C2 C14 1.515(4)
C2 H2 1.0000
C4 C19 1.514(4)
C4 C5 1.558(4)
C4 H4 1.0000
C5 C12 1.526(4)
C5 C6 1.533(4)
C5 C9 1.538(4)
C6 H6A 0.9900
C6 H6B 0.9900
C8 H8A 0.9900
C8 H8B 0.9900
C9 H9 1.0000
C11 H11A 0.9800
C11 H11B 0.9800
C11 H11C 0.9800
C13 H13A 0.9800
C13 H13B 0.9800
C13 H13C 0.9800
C14 C15 1.382(4)
C15 C16 1.392(4)
C15 H15 0.9500
C16 C17 1.388(5)
C16 H16 0.9500
C17 C18 1.377(5)
C17 H17 0.9500
C18 H18 0.9500
C19 C20 1.389(4)
C20 C21 1.388(4)
C20 H20 0.9500
C21 C22 1.382(5)
C21 H21 0.9500
C22 C23 1.386(5)
C22 H22 0.9500
C23 H23 0.9500
C24 H24A 0.9800
C24 H24B 0.9800
C24 H24C 0.9800
C25A C26A 1.513(7)
C25A H25A 0.9900
C25A H25B 0.9900
C25B C26B 1.512(14)
C25B H25C 0.9900
C25B H25D 0.9900
C26A H26A 0.9900
C26A H26B 0.9900
C26B H26C 0.9900
C26B H26D 0.9900
C27 C28 1.503(5)
C28 H28A 0.9800
C28 H28B 0.9800
C28 H28C 0.9800
Cl1 O12 1.383(3)
Cl1 O13 1.387(4)
Cl1 O11 1.422(3)
Cl1 O14 1.452(4)

loop_
_geom_torsion_atom_site_label_1
_geom_torsion_atom_site_label_2
_geom_torsion_atom_site_label_3
_geom_torsion_atom_site_label_4
_geom_torsion
C4 N3 C2 C14 165.6(2)
C24 N3 C2 C14 -71.2(3)
Cu1 N3 C2 C14 46.2(2)
C4 N3 C2 C1 43.4(3)
C24 N3 C2 C1 166.6(2)
Cu1 N3 C2 C1 -76.0(2)
C10 C1 C2 N3 -171.9(2)
C8 C1 C2 N3 67.6(3)
C9 C1 C2 N3 -55.3(3)
C10 C1 C2 C14 68.3(3)
C8 C1 C2 C14 -52.2(3)
C9 C1 C2 C14 -175.1(2)
C24 N3 C4 C19 73.4(3)
C2 N3 C4 C19 -162.6(2)
Cu1 N3 C4 C19 -43.7(2)
C24 N3 C4 C5 -166.0(2)
C2 N3 C4 C5 -42.0(3)
Cu1 N3 C4 C5 76.9(2)
N3 C4 C5 C12 170.9(2)
C19 C4 C5 C12 -69.7(3)
N3 C4 C5 C6 -70.0(3)
C19 C4 C5 C6 49.4(3)
N3 C4 C5 C9 52.9(3)
C19 C4 C5 C9 172.3(2)
C8 N7 C6 C5 60.9(3)
C25A N7 C6 C5 -171.0(4)
C25B N7 C6 C5 174.5(6)
Cu1 N7 C6 C5 -61.5(3)
C12 C5 C6 N7 178.2(2)
C9 C5 C6 N7 -62.3(3)
C4 C5 C6 N7 60.3(3)
C6 N7 C8 C1 -60.1(3)
C25A N7 C8 C1 178.0(4)
C25B N7 C8 C1 171.3(9)
Cu1 N7 C8 C1 64.4(2)
C10 C1 C8 N7 177.6(2)
C9 C1 C8 N7 60.5(3)
C2 C1 C8 N7 -61.4(3)
C12 C5 C9 O5 60.4(3)
C6 C5 C9 O5 -58.2(3)
C4 C5 C9 O5 176.2(2)
C12 C5 C9 C1 178.7(2)
C6 C5 C9 C1 60.0(3)
C4 C5 C9 C1 -65.6(3)
C10 C1 C9 O5 -56.5(3)
C8 C1 C9 O5 60.6(3)
C2 C1 C9 O5 -173.6(2)
C10 C1 C9 C5 -176.2(2)
C8 C1 C9 C5 -59.1(3)
C2 C1 C9 C5 66.7(3)
C11 O2 C10 O1 0.1(5)
C11 O2 C10 C1 -179.6(3)
C8 C1 C10 O1 1.8(4)
C9 C1 C10 O1 120.2(3)
C2 C1 C10 O1 -123.0(3)
C8 C1 C10 O2 -178.6(2)
C9 C1 C10 O2 -60.2(3)
C2 C1 C10 O2 56.6(3)
C13 O4 C12 O3 0.3(4)
C13 O4 C12 C5 178.0(3)
C6 C5 C12 O3 -12.3(4)
C9 C5 C12 O3 -131.8(3)
C4 C5 C12 O3 110.6(3)
C6 C5 C12 O4 170.1(2)
C9 C5 C12 O4 50.6(3)
C4 C5 C12 O4 -66.9(3)
C18 N1 C14 C15 0.9(4)
Cu1 N1 C14 C15 179.6(2)
C18 N1 C14 C2 -176.1(3)
Cu1 N1 C14 C2 2.6(3)
N3 C2 C14 N1 -32.3(3)
C1 C2 C14 N1 90.8(3)
N3 C2 C14 C15 150.7(3)
C1 C2 C14 C15 -86.2(3)
N1 C14 C15 C16 -1.4(5)
C2 C14 C15 C16 175.3(3)
C14 C15 C16 C17 0.5(5)
C15 C16 C17 C18 0.8(5)
C14 N1 C18 C17 0.5(4)
Cu1 N1 C18 C17 -177.9(2)
C16 C17 C18 N1 -1.4(5)
C23 N2 C19 C20 -2.3(4)
Cu1 N2 C19 C20 -177.6(2)
C23 N2 C19 C4 172.5(2)
Cu1 N2 C19 C4 -2.7(3)
N3 C4 C19 N2 30.8(3)
C5 C4 C19 N2 -92.0(3)
N3 C4 C19 C20 -154.4(3)
C5 C4 C19 C20 82.8(3)
N2 C19 C20 C21 3.5(4)
C4 C19 C20 C21 -170.9(3)
C19 C20 C21 C22 -2.2(4)
C20 C21 C22 C23 -0.3(5)
C19 N2 C23 C22 -0.4(4)
Cu1 N2 C23 C22 173.9(2)
C21 C22 C23 N2 1.7(5)
C6 N7 C25A C26A 152.6(5)
C8 N7 C25A C26A -84.3(7)
C25B N7 C25A C26A -65(3)
Cu1 N7 C25A C26A 34.3(6)
C6 N7 C25B C26B 92.1(16)
C8 N7 C25B C26B -148.8(14)
C25A N7 C25B C26B 48.5(18)
Cu1 N7 C25B C26B -36.5(16)
C27 N4 C26A C25A -148.5(4)
C26B N4 C26A C25A -48.1(8)
Cu1 N4 C26A C25A 45.9(6)
N7 C25A C26A N4 -55.7(8)
C27 N4 C26B C25B 153.1(10)
C26A N4 C26B C25B 54.2(12)
Cu1 N4 C26B C25B -43.2(14)
N7 C25B C26B N4 55(2)
C26A N4 C27 O6 12.1(5)
C26B N4 C27 O6 -26.7(9)
Cu1 N4 C27 O6 174.0(3)
C26A N4 C27 C28 -169.1(4)
C26B N4 C27 C28 152.2(8)
Cu1 N4 C27 C28 -7.1(5)
